data_4125002
loop_
_publ_author_name
'Protchenko, Andrey V.'
'Bates, Joshua I.'
'Saleh, Liban M. A.'
'Blake, Matthew P.'
'Schwarz, Andrew D.'
'Kolychev, Eugene L.'
'Thompson, Amber L.'
'Jones, Cameron'
'Mountford, Philip'
'Aldridge, Simon'

_publ_section_title
;
 Enabling and Probing Oxidative Addition and Reductive Elimination at a
 Group 14 Metal Center: Cleavage and Functionalization of E-H Bonds by a
 Bis(boryl)stannylene.
;
_journal_issue 13
_journal_name_full 'Journal of the American Chemical Society'
_journal_page_first 4555
_journal_page_last 4564
_journal_paper_doi 10.1021/jacs.6b00710
_journal_volume 138
_journal_year 2016
_chemical_formula_moiety 'C52 H74 B2 N5 Sn1'
_chemical_formula_sum 'C52 H74 B2 N5 Sn'
_chemical_formula_weight 909.50
_chemical_melting_point ?
_space_group_IT_number 14
_symmetry_cell_setting monoclinic
_symmetry_space_group_name_Hall '-P 2ybc'
_symmetry_space_group_name_H-M 'P 1 21/c 1'
_atom_sites_solution_hydrogens difmap
_atom_sites_solution_primary other
_cell_angle_alpha 90
_cell_angle_beta 105.3860(5)
_cell_angle_gamma 90
_cell_formula_units_Z 4
_cell_length_a 19.4712(2)
_cell_length_b 14.5386(2)
_cell_length_c 18.7150(2)
_cell_measurement_reflns_used 11831
_cell_measurement_temperature 150
_cell_measurement_theta_max 27
_cell_measurement_theta_min 5
_cell_volume 5108.04(10)
_computing_cell_refinement 'DENZO/SCALEPACK (Otwinowski & Minor, 1997)'
_computing_data_collection 'COLLECT (Nonius, 2001).'
_computing_data_reduction 'DENZO/SCALEPACK (Otwinowski & Minor, 1997)'
_computing_molecular_graphics 'CAMERON (Watkin et al., 1996)'
_computing_publication_material 'CRYSTALS (Betteridge et al., 2003)'
_computing_structure_refinement 'CRYSTALS (Betteridge et al., 2003)'
_computing_structure_solution 'Superflip (Palatinus & Chapuis, 2007)'
_diffrn_ambient_temperature 150
_diffrn_measured_fraction_theta_full 0.991
_diffrn_measured_fraction_theta_max 0.991
_diffrn_measurement_device Area
_diffrn_measurement_device_type 'Nonius KappaCCD'
_diffrn_measurement_method \w
_diffrn_radiation_monochromator graphite
_diffrn_radiation_type 'Mo K\a'
_diffrn_radiation_wavelength 0.71073
_diffrn_reflns_av_R_equivalents 0.033
_diffrn_reflns_limit_h_max 25
_diffrn_reflns_limit_h_min -25
_diffrn_reflns_limit_k_max 18
_diffrn_reflns_limit_k_min -18
_diffrn_reflns_limit_l_max 24
_diffrn_reflns_limit_l_min -24
_diffrn_reflns_number 106092
_diffrn_reflns_theta_full 26.659
_diffrn_reflns_theta_max 27.484
_diffrn_reflns_theta_min 5.184
_diffrn_standards_number 0
_exptl_absorpt_coefficient_mu 0.538
_exptl_absorpt_correction_T_max 0.90
_exptl_absorpt_correction_T_min 0.69
_exptl_absorpt_correction_type multi-scan
_exptl_absorpt_process_details 'DENZO/SCALEPACK (Otwinowski & Minor, 1997)'
_exptl_crystal_colour red
_exptl_crystal_density_diffrn 1.183
_exptl_crystal_density_meas ?
_exptl_crystal_density_method 'not measured'
_exptl_crystal_description plate
_exptl_crystal_F_000 1924
_exptl_crystal_size_max 0.60
_exptl_crystal_size_mid 0.40
_exptl_crystal_size_min 0.20
_refine_diff_density_max 2.87
_refine_diff_density_min -1.33
_refine_ls_extinction_method None
_refine_ls_goodness_of_fit_ref 0.9265
_refine_ls_hydrogen_treatment constr
_refine_ls_matrix_type full
_refine_ls_number_parameters 541
_refine_ls_number_reflns 11602
_refine_ls_number_restraints 0
_refine_ls_R_factor_all 0.0577
_refine_ls_R_factor_gt 0.0475
_refine_ls_shift/su_max 0.0031251
_refine_ls_shift/su_mean 0.0000830
_refine_ls_structure_factor_coef Fsqd
_refine_ls_weighting_details
;
 Method, part 1, Chebychev polynomial, (Watkin, 1994, Prince, 1982) 
 [weight] = 1.0/[A~0~*T~0~(x)+A~1~*T~1~(x) ... +A~n-1~]*T~n-1~(x)] 
 where A~i~ are the Chebychev coefficients listed below and x= Fcalc/Fmax 
 Method = Robust Weighting (Prince, 1982) 
 W = [weight] * [1-(deltaF/6*sigmaF)^2^]^2^ 
 A~i~ are: 
 76.2 125. 76.3 33.0 8.33 
;
_refine_ls_weighting_scheme calc
_refine_ls_wR_factor_all 0.1302
_refine_ls_wR_factor_gt 0.1173
_refine_ls_wR_factor_ref 0.1298
_reflns_limit_h_max 25
_reflns_limit_h_min 0
_reflns_limit_k_max 0
_reflns_limit_k_min -18
_reflns_limit_l_max 23
_reflns_limit_l_min -24
_reflns_number_gt 9836
_reflns_number_total 11614
_reflns_threshold_expression I>2.0\s(I)
_oxford_diffrn_Wilson_B_factor 0.00
_oxford_diffrn_Wilson_scale 0.00
_oxford_refine_ls_r_factor_ref 0.0576
_oxford_refine_ls_scale 0.3695(4)
_oxford_reflns_number_all 11614
_oxford_reflns_threshold_expression_ref I>-3.0\s(I)
_oxford_structure_analysis_title 003apek15
_cod_data_source_file ja6b00710_si_002.cif
_cod_data_source_block 1a-NH3
_cod_depositor_comments
;
The following automatic conversions were performed:

'_chemical_melting_point' value 'not measured' was changed to '?' -
the value is undefined or not given.

'_atom_sites_solution_primary' value 'Other' changed to 'other'
according to
/usr/data/users/saulius/crontab/automatic-downloads/rss-feeds/ACS/lib/dictionaries/cif_core.dic
dictionary named 'cif_core.dic' version 2.4.2 from 2011-04-26.

'_exptl_crystal_density_meas' value 'not measured' was changed to '?'
- the value is perceived as not measured.

Automatic conversion script
Id: cif_fix_values 4268 2015-11-12 08:31:59Z antanas 

 Adding full bibliography for 4125002--4125015.cif.
;
_cod_original_cell_volume 5108.04(5)
_cod_original_sg_symbol_H-M 'P 1 21/c 1 '
_cod_original_formula_sum 'C52 H74 B2 N5 Sn1'
_cod_database_code 4125002

loop_
_symmetry_equiv_pos_as_xyz
x,y,z
-x,-y,-z
-x,y+1/2,-z+1/2
x,-y+1/2,z+1/2

loop_
_atom_site_label
_atom_site_type_symbol
_atom_site_fract_x
_atom_site_fract_y
_atom_site_fract_z
_atom_site_U_iso_or_equiv
_atom_site_occupancy
_atom_site_adp_type
_atom_site_refinement_flags_posn
Sn1 Sn 0.756800(10) 0.608770(12) 0.808766(10) 0.0287 1.0000 Uani .
N2 N 0.66054(15) 0.71148(18) 0.79365(17) 0.0409 1.0000 Uani .
B3 B 0.68657(15) 0.48475(19) 0.75769(15) 0.0234 1.0000 Uani .
N5 N 0.70292(12) 0.39527(15) 0.73215(13) 0.0259 1.0000 Uani .
C6 C 0.76168(14) 0.35776(19) 0.70841(16) 0.0284 1.0000 Uani .
C7 C 0.81857(15) 0.3203(2) 0.76241(17) 0.0337 1.0000 Uani .
C8 C 0.82608(18) 0.3349(3) 0.84432(18) 0.0424 1.0000 Uani .
C9 C 0.8906(3) 0.3970(4) 0.8771(3) 0.0761 1.0000 Uani .
C10 C 0.8308(4) 0.2463(4) 0.8874(3) 0.0910 1.0000 Uani .
C11 C 0.86957(17) 0.2698(2) 0.7383(2) 0.0432 1.0000 Uani .
C12 C 0.86356(19) 0.2574(2) 0.6641(2) 0.0478 1.0000 Uani .
C13 C 0.80814(19) 0.2986(2) 0.6116(2) 0.0426 1.0000 Uani .
C14 C 0.75646(16) 0.35060(19) 0.63241(17) 0.0324 1.0000 Uani .
C15 C 0.69765(17) 0.4013(2) 0.57572(17) 0.0366 1.0000 Uani .
C16 C 0.62423(19) 0.3553(3) 0.5614(2) 0.0498 1.0000 Uani .
C17 C 0.7156(2) 0.4161(3) 0.5017(2) 0.0526 1.0000 Uani .
C18 C 0.65397(15) 0.33012(19) 0.74434(18) 0.0330 1.0000 Uani .
C19 C 0.60656(15) 0.37152(19) 0.77352(17) 0.0319 1.0000 Uani .
N20 N 0.62296(11) 0.46520(14) 0.78201(12) 0.0242 1.0000 Uani .
C21 C 0.58462(13) 0.52197(17) 0.82042(15) 0.0251 1.0000 Uani .
C22 C 0.52669(14) 0.57408(19) 0.77979(15) 0.0274 1.0000 Uani .
C23 C 0.48980(15) 0.6280(2) 0.81948(18) 0.0339 1.0000 Uani .
C24 C 0.50978(17) 0.6294(2) 0.89604(19) 0.0392 1.0000 Uani .
C25 C 0.56645(17) 0.5772(2) 0.93500(17) 0.0365 1.0000 Uani .
C26 C 0.60566(14) 0.52290(19) 0.89840(15) 0.0288 1.0000 Uani .
C27 C 0.66729(16) 0.4645(2) 0.94295(16) 0.0343 1.0000 Uani .
C28 C 0.71931(19) 0.5189(3) 1.00387(18) 0.0449 1.0000 Uani .
C29 C 0.6388(2) 0.3813(3) 0.9762(3) 0.0582 1.0000 Uani .
C30 C 0.50614(15) 0.5728(2) 0.69569(16) 0.0329 1.0000 Uani .
C31 C 0.4634(2) 0.4872(3) 0.6637(2) 0.0500 1.0000 Uani .
C32 C 0.46587(18) 0.6592(2) 0.66093(19) 0.0430 1.0000 Uani .
B33 B 0.80897(15) 0.69625(19) 0.73475(16) 0.0250 1.0000 Uani .
N36 N 0.78351(12) 0.77267(15) 0.68514(13) 0.0268 1.0000 Uani .
C37 C 0.71443(13) 0.81358(17) 0.66672(14) 0.0248 1.0000 Uani .
C38 C 0.70374(15) 0.89614(18) 0.70195(15) 0.0283 1.0000 Uani .
C39 C 0.63530(16) 0.9327(2) 0.68563(17) 0.0333 1.0000 Uani .
C40 C 0.57857(15) 0.8887(2) 0.63741(17) 0.0336 1.0000 Uani .
C41 C 0.59007(14) 0.8081(2) 0.60261(15) 0.0302 1.0000 Uani .
C42 C 0.65772(14) 0.76966(18) 0.61508(14) 0.0262 1.0000 Uani .
C43 C 0.67123(16) 0.6849(2) 0.57267(16) 0.0338 1.0000 Uani .
C44 C 0.60349(19) 0.6318(2) 0.53580(19) 0.0434 1.0000 Uani .
C45 C 0.7100(2) 0.7118(3) 0.5143(2) 0.0532 1.0000 Uani .
C46 C 0.76416(17) 0.9452(2) 0.75731(18) 0.0380 1.0000 Uani .
C47 C 0.7565(3) 0.9402(5) 0.8353(3) 0.0856 1.0000 Uani .
C48 C 0.7727(4) 1.0428(4) 0.7332(4) 0.1045 1.0000 Uani .
C50 C 0.84171(15) 0.8170(2) 0.66886(17) 0.0328 1.0000 Uani .
C51 C 0.90199(15) 0.7741(2) 0.70449(17) 0.0341 1.0000 Uani .
N52 N 0.88541(12) 0.70126(15) 0.74601(13) 0.0275 1.0000 Uani .
C53 C 0.94004(14) 0.6438(2) 0.79031(17) 0.0311 1.0000 Uani .
C54 C 0.95876(15) 0.6527(2) 0.86796(17) 0.0358 1.0000 Uani .
C55 C 0.92807(18) 0.7274(3) 0.90649(19) 0.0438 1.0000 Uani .
C56 C 0.9159(2) 0.6977(4) 0.9806(2) 0.0659 1.0000 Uani .
C57 C 0.9766(3) 0.8114(4) 0.9174(4) 0.0874 1.0000 Uani .
C58 C 1.01140(18) 0.5932(3) 0.9090(2) 0.0513 1.0000 Uani .
C59 C 1.04476(19) 0.5301(3) 0.8745(3) 0.0606 1.0000 Uani .
C60 C 1.02742(19) 0.5246(3) 0.7991(3) 0.0575 1.0000 Uani .
C61 C 0.97456(18) 0.5809(2) 0.7544(2) 0.0426 1.0000 Uani .
C62 C 0.9547(2) 0.5723(3) 0.6712(2) 0.0574 1.0000 Uani .
C63 C 0.8957(3) 0.5060(5) 0.6445(3) 0.1061 1.0000 Uani .
C64 C 1.0152(3) 0.5584(4) 0.6377(3) 0.0905 1.0000 Uani .
H81 H 0.7841 0.3666 0.8509 0.0515 1.0000 Uiso R
H91 H 0.8915 0.4128 0.9270 0.1138 1.0000 Uiso R
H92 H 0.9330 0.3629 0.8762 0.1138 1.0000 Uiso R
H93 H 0.8874 0.4519 0.8470 0.1141 1.0000 Uiso R
H101 H 0.8343 0.2589 0.9386 0.1356 1.0000 Uiso R
H102 H 0.8718 0.2121 0.8836 0.1359 1.0000 Uiso R
H103 H 0.7893 0.2099 0.8668 0.1360 1.0000 Uiso R
H111 H 0.9075 0.2436 0.7737 0.0520 1.0000 Uiso R
H121 H 0.8973 0.2223 0.6489 0.0568 1.0000 Uiso R
H131 H 0.8066 0.2916 0.5611 0.0508 1.0000 Uiso R
H151 H 0.6932 0.4624 0.5968 0.0438 1.0000 Uiso R
H161 H 0.5906 0.3902 0.5244 0.0749 1.0000 Uiso R
H162 H 0.6282 0.2944 0.5442 0.0747 1.0000 Uiso R
H163 H 0.6099 0.3537 0.6068 0.0749 1.0000 Uiso R
H173 H 0.6809 0.4558 0.4705 0.0785 1.0000 Uiso R
H172 H 0.7161 0.3579 0.4777 0.0790 1.0000 Uiso R
H171 H 0.7617 0.4448 0.5102 0.0783 1.0000 Uiso R
H181 H 0.6561 0.2673 0.7336 0.0401 1.0000 Uiso R
H191 H 0.5685 0.3450 0.7870 0.0385 1.0000 Uiso R
H231 H 0.4512 0.6637 0.7945 0.0412 1.0000 Uiso R
H241 H 0.4848 0.6653 0.9220 0.0471 1.0000 Uiso R
H251 H 0.5787 0.5773 0.9867 0.0439 1.0000 Uiso R
H271 H 0.6933 0.4416 0.9093 0.0407 1.0000 Uiso R
H283 H 0.7605 0.4815 1.0263 0.0663 1.0000 Uiso R
H282 H 0.6968 0.5369 1.0412 0.0666 1.0000 Uiso R
H281 H 0.7338 0.5727 0.9828 0.0669 1.0000 Uiso R
H291 H 0.6788 0.3464 1.0054 0.0870 1.0000 Uiso R
H292 H 0.6108 0.4021 1.0077 0.0867 1.0000 Uiso R
H293 H 0.6097 0.3434 0.9384 0.0870 1.0000 Uiso R
H301 H 0.5509 0.5706 0.6803 0.0389 1.0000 Uiso R
H311 H 0.4532 0.4871 0.6108 0.0749 1.0000 Uiso R
H312 H 0.4900 0.4325 0.6823 0.0743 1.0000 Uiso R
H313 H 0.4192 0.4866 0.6779 0.0751 1.0000 Uiso R
H321 H 0.4608 0.6584 0.6085 0.0639 1.0000 Uiso R
H322 H 0.4917 0.7133 0.6819 0.0637 1.0000 Uiso R
H323 H 0.4198 0.6605 0.6694 0.0634 1.0000 Uiso R
H391 H 0.6271 0.9882 0.7077 0.0398 1.0000 Uiso R
H401 H 0.5330 0.9129 0.6284 0.0408 1.0000 Uiso R
H411 H 0.5516 0.7786 0.5701 0.0357 1.0000 Uiso R
H431 H 0.7014 0.6457 0.6082 0.0410 1.0000 Uiso R
H441 H 0.6154 0.5767 0.5135 0.0650 1.0000 Uiso R
H442 H 0.5783 0.6151 0.5718 0.0647 1.0000 Uiso R
H443 H 0.5726 0.6691 0.4976 0.0651 1.0000 Uiso R
H451 H 0.7200 0.6584 0.4891 0.0802 1.0000 Uiso R
H452 H 0.7542 0.7426 0.5373 0.0798 1.0000 Uiso R
H453 H 0.6803 0.7532 0.4781 0.0795 1.0000 Uiso R
H461 H 0.8088 0.9128 0.7582 0.0463 1.0000 Uiso R
H471 H 0.7973 0.9678 0.8690 0.1275 1.0000 Uiso R
H472 H 0.7522 0.8777 0.8491 0.1282 1.0000 Uiso R
H473 H 0.7142 0.9723 0.8377 0.1279 1.0000 Uiso R
H481 H 0.8145 1.0700 0.7655 0.1566 1.0000 Uiso R
H482 H 0.7772 1.0431 0.6835 0.1571 1.0000 Uiso R
H483 H 0.7317 1.0784 0.7357 0.1566 1.0000 Uiso R
H501 H 0.8378 0.8666 0.6375 0.0388 1.0000 Uiso R
H511 H 0.9488 0.7886 0.7025 0.0410 1.0000 Uiso R
H551 H 0.8817 0.7445 0.8730 0.0523 1.0000 Uiso R
H561 H 0.8922 0.7459 0.9998 0.0991 1.0000 Uiso R
H562 H 0.9604 0.6867 1.0162 0.0988 1.0000 Uiso R
H563 H 0.8875 0.6423 0.9748 0.0990 1.0000 Uiso R
H571 H 0.9543 0.8609 0.9367 0.1308 1.0000 Uiso R
H572 H 1.0219 0.7974 0.9511 0.1311 1.0000 Uiso R
H573 H 0.9836 0.8295 0.8705 0.1308 1.0000 Uiso R
H581 H 1.0238 0.5967 0.9605 0.0604 1.0000 Uiso R
H591 H 1.0796 0.4909 0.9038 0.0730 1.0000 Uiso R
H601 H 1.0515 0.4819 0.7774 0.0691 1.0000 Uiso R
H631 H 0.8863 0.4988 0.5915 0.1598 1.0000 Uiso R
H632 H 0.9086 0.4470 0.6686 0.1603 1.0000 Uiso R
H633 H 0.8529 0.5297 0.6557 0.1596 1.0000 Uiso R
H641 H 0.9975 0.5562 0.5842 0.1348 1.0000 Uiso R
H642 H 1.0372 0.5007 0.6554 0.1352 1.0000 Uiso R
H643 H 1.0496 0.6071 0.6526 0.1349 1.0000 Uiso R
H21 H 0.6313 0.6902 0.8187 0.0613 1.0000 Uiso R
H22 H 0.6769 0.7659 0.8123 0.0617 1.0000 Uiso R
H23 H 0.6366 0.7182 0.7460 0.0619 1.0000 Uiso R

loop_
_atom_site_aniso_label
_atom_site_aniso_U_11
_atom_site_aniso_U_22
_atom_site_aniso_U_33
_atom_site_aniso_U_23
_atom_site_aniso_U_13
_atom_site_aniso_U_12
Sn1 0.02759(10) 0.02392(10) 0.03469(11) 0.00194(7) 0.00864(7) -0.00560(7)
N2 0.0426(14) 0.0297(12) 0.0593(17) 0.0020(12) 0.0294(13) -0.0022(11)
B3 0.0242(12) 0.0205(12) 0.0250(13) -0.0003(10) 0.0057(10) 0.0016(10)
N5 0.0240(10) 0.0219(10) 0.0333(11) -0.0044(8) 0.0103(9) -0.0005(8)
C6 0.0271(12) 0.0231(12) 0.0381(14) -0.0026(10) 0.0138(10) 0.0009(10)
C7 0.0302(13) 0.0312(14) 0.0420(15) 0.0048(12) 0.0136(11) 0.0023(11)
C8 0.0379(16) 0.0492(19) 0.0389(16) 0.0092(14) 0.0079(13) 0.0094(14)
C9 0.058(3) 0.105(4) 0.051(2) -0.004(2) -0.011(2) -0.014(3)
C10 0.162(6) 0.063(3) 0.067(3) 0.025(2) 0.065(4) 0.024(3)
C11 0.0338(15) 0.0419(17) 0.058(2) 0.0148(15) 0.0193(14) 0.0123(13)
C12 0.0439(17) 0.0452(18) 0.064(2) 0.0061(16) 0.0322(16) 0.0177(15)
C13 0.0488(18) 0.0392(16) 0.0470(17) -0.0014(14) 0.0256(15) 0.0103(14)
C14 0.0351(14) 0.0276(13) 0.0375(14) -0.0041(11) 0.0147(12) 0.0022(11)
C15 0.0423(16) 0.0340(15) 0.0322(14) -0.0068(11) 0.0076(12) 0.0059(12)
C16 0.0402(17) 0.054(2) 0.051(2) -0.0122(16) 0.0040(15) 0.0020(15)
C17 0.057(2) 0.064(2) 0.0365(17) 0.0033(16) 0.0123(15) 0.0124(18)
C18 0.0299(13) 0.0205(12) 0.0515(17) -0.0085(11) 0.0157(12) -0.0056(10)
C19 0.0299(13) 0.0215(12) 0.0476(16) -0.0048(11) 0.0160(12) -0.0055(10)
N20 0.0239(10) 0.0202(10) 0.0296(11) -0.0048(8) 0.0092(8) -0.0017(8)
C21 0.0237(11) 0.0200(11) 0.0344(13) -0.0051(9) 0.0126(10) -0.0040(9)
C22 0.0242(11) 0.0262(12) 0.0331(13) -0.0044(10) 0.0097(10) -0.0019(10)
C23 0.0277(13) 0.0304(13) 0.0456(16) -0.0072(12) 0.0129(12) 0.0024(10)
C24 0.0373(15) 0.0382(15) 0.0474(17) -0.0164(13) 0.0206(13) 0.0000(12)
C25 0.0389(15) 0.0387(15) 0.0348(14) -0.0108(12) 0.0151(12) -0.0048(12)
C26 0.0291(12) 0.0270(12) 0.0320(13) -0.0047(10) 0.0109(10) -0.0054(10)
C27 0.0372(14) 0.0331(14) 0.0322(14) 0.0018(11) 0.0084(11) -0.0010(12)
C28 0.0446(17) 0.0507(19) 0.0353(16) -0.0028(14) 0.0034(13) -0.0045(15)
C29 0.059(2) 0.046(2) 0.066(2) 0.0210(18) 0.0098(19) -0.0074(17)
C30 0.0288(13) 0.0359(14) 0.0343(14) -0.0003(12) 0.0089(11) 0.0044(11)
C31 0.056(2) 0.0450(19) 0.0412(17) -0.0131(15) -0.0002(15) -0.0024(16)
C32 0.0406(16) 0.0421(17) 0.0431(17) 0.0048(14) 0.0054(13) 0.0094(13)
B33 0.0233(13) 0.0223(13) 0.0290(13) 0.0006(10) 0.0063(10) 0.0006(10)
N36 0.0246(10) 0.0248(10) 0.0322(11) 0.0056(9) 0.0099(9) 0.0033(8)
C37 0.0262(12) 0.0232(12) 0.0255(11) 0.0049(9) 0.0078(9) 0.0039(9)
C38 0.0321(13) 0.0242(12) 0.0293(12) 0.0009(10) 0.0096(10) 0.0007(10)
C39 0.0361(14) 0.0266(13) 0.0393(15) -0.0009(11) 0.0135(12) 0.0047(11)
C40 0.0278(13) 0.0365(15) 0.0368(14) 0.0088(12) 0.0092(11) 0.0106(11)
C41 0.0283(12) 0.0328(14) 0.0269(12) 0.0052(10) 0.0031(10) 0.0016(10)
C42 0.0300(12) 0.0248(12) 0.0244(11) 0.0042(9) 0.0081(10) 0.0024(10)
C43 0.0393(15) 0.0278(13) 0.0328(14) -0.0015(11) 0.0070(11) 0.0028(11)
C44 0.0496(18) 0.0377(16) 0.0381(16) -0.0083(13) 0.0032(14) -0.0025(14)
C45 0.070(2) 0.0473(19) 0.053(2) -0.0118(16) 0.0352(19) -0.0018(18)
C46 0.0356(15) 0.0339(15) 0.0432(16) -0.0088(12) 0.0082(12) -0.0051(12)
C47 0.069(3) 0.138(5) 0.045(2) -0.020(3) 0.008(2) -0.048(3)
C48 0.127(5) 0.053(3) 0.098(4) 0.012(3) -0.032(4) -0.050(3)
C50 0.0320(13) 0.0298(13) 0.0405(15) 0.0121(11) 0.0162(11) 0.0020(11)
C51 0.0285(13) 0.0326(14) 0.0450(16) 0.0091(12) 0.0164(12) 0.0006(11)
N52 0.0228(10) 0.0255(10) 0.0349(11) 0.0063(9) 0.0086(9) 0.0020(8)
C53 0.0210(11) 0.0308(13) 0.0412(15) 0.0066(11) 0.0075(10) 0.0025(10)
C54 0.0218(12) 0.0430(16) 0.0402(15) 0.0077(13) 0.0037(11) -0.0041(11)
C55 0.0368(16) 0.055(2) 0.0394(16) -0.0068(14) 0.0090(13) -0.0106(14)
C56 0.052(2) 0.107(4) 0.0381(18) 0.004(2) 0.0102(16) -0.005(2)
C57 0.100(4) 0.075(3) 0.108(4) -0.041(3) 0.064(3) -0.046(3)
C58 0.0304(15) 0.063(2) 0.053(2) 0.0189(17) -0.0012(14) -0.0028(15)
C59 0.0312(16) 0.058(2) 0.086(3) 0.031(2) 0.0056(18) 0.0143(16)
C60 0.0385(18) 0.048(2) 0.088(3) 0.015(2) 0.0210(19) 0.0188(15)
C61 0.0359(15) 0.0405(16) 0.0531(19) 0.0067(14) 0.0148(14) 0.0111(13)
C62 0.056(2) 0.067(2) 0.058(2) -0.0067(19) 0.0294(19) 0.0062(19)
C63 0.096(4) 0.150(6) 0.084(4) -0.041(4) 0.044(3) -0.074(4)
C64 0.101(4) 0.096(4) 0.095(4) -0.039(3) 0.063(3) -0.050(3)

loop_
_atom_type_symbol
_atom_type_scat_dispersion_real
_atom_type_scat_dispersion_imag
_atom_type_scat_Cromer_Mann_a1
_atom_type_scat_Cromer_Mann_b1
_atom_type_scat_Cromer_Mann_a2
_atom_type_scat_Cromer_Mann_b2
_atom_type_scat_Cromer_Mann_a3
_atom_type_scat_Cromer_Mann_b3
_atom_type_scat_Cromer_Mann_a4
_atom_type_scat_Cromer_Mann_b4
_atom_type_scat_Cromer_Mann_c
_atom_type_scat_source
C 0.0033 0.0016 2.3100 20.8439 1.0200 10.2075 1.5886 0.5687 0.8650 51.6512 0.2156 'International Tables Vol C 4.2.6.8 and 6.1.1.4'
H 0.0000 0.0000 0.4930 10.5109 0.3229 26.1257 0.1402 3.1424 0.0408 57.7998 0.0030 'International Tables Vol C 4.2.6.8 and 6.1.1.4'
B 0.0013 0.0007 2.0545 23.2185 1.3326 1.0210 1.0979 60.3498 0.7068 0.1403 -0.1932 'International Tables Vol C 4.2.6.8 and 6.1.1.4'
N 0.0061 0.0033 12.2126 0.0057 3.1322 9.8933 2.0125 28.9975 1.1663 0.5826 -11.5290 'International Tables Vol C 4.2.6.8 and 6.1.1.4'
Sn -0.6537 1.4246 19.1889 5.8303 19.1005 0.5031 4.4585 26.8909 2.4663 83.9572 4.7821 'International Tables Vol C 4.2.6.8 and 6.1.1.4'

loop_
_geom_angle_atom_site_label_1
_geom_angle_atom_site_label_2
_geom_angle_atom_site_label_3
_geom_angle
_geom_angle_publ_flag
N2 Sn1 B3 94.61(10) yes
N2 Sn1 B33 92.38(9) yes
B3 Sn1 B33 119.25(10) yes
Sn1 N2 H21 108.6 no
Sn1 N2 H22 109.1 no
H21 N2 H22 108.4 no
Sn1 N2 H23 112.1 no
H21 N2 H23 109.2 no
H22 N2 H23 109.3 no
Sn1 B3 N5 132.74(19) yes
Sn1 B3 N20 118.81(17) yes
N5 B3 N20 102.0(2) yes
B3 N5 C6 134.7(2) yes
B3 N5 C18 109.5(2) yes
C6 N5 C18 115.1(2) yes
N5 C6 C7 117.8(2) yes
N5 C6 C14 119.4(3) yes
C7 C6 C14 122.3(2) yes
C6 C7 C8 121.5(3) yes
C6 C7 C11 117.7(3) yes
C8 C7 C11 120.8(3) yes
C7 C8 C9 109.6(3) yes
C7 C8 C10 113.4(3) yes
C9 C8 C10 111.2(4) yes
C7 C8 H81 109.5 no
C9 C8 H81 107.2 no
C10 C8 H81 105.8 no
C8 C9 H91 109.4 no
C8 C9 H92 107.6 no
H91 C9 H92 110.2 no
C8 C9 H93 109.4 no
H91 C9 H93 110.5 no
H92 C9 H93 109.5 no
C8 C10 H101 110.3 no
C8 C10 H102 109.7 no
H101 C10 H102 109.4 no
C8 C10 H103 109.3 no
H101 C10 H103 109.7 no
H102 C10 H103 108.4 no
C7 C11 C12 121.1(3) yes
C7 C11 H111 118.7 no
C12 C11 H111 120.2 no
C11 C12 C13 120.0(3) yes
C11 C12 H121 120.1 no
C13 C12 H121 119.9 no
C12 C13 C14 121.3(3) yes
C12 C13 H131 118.3 no
C14 C13 H131 120.4 no
C6 C14 C13 117.4(3) yes
C6 C14 C15 120.5(2) yes
C13 C14 C15 122.1(3) yes
C14 C15 C16 113.8(3) yes
C14 C15 C17 112.8(3) yes
C16 C15 C17 109.2(3) yes
C14 C15 H151 106.7 no
C16 C15 H151 106.6 no
C17 C15 H151 107.4 no
C15 C16 H161 108.8 no
C15 C16 H162 108.0 no
H161 C16 H162 110.4 no
C15 C16 H163 109.3 no
H161 C16 H163 110.3 no
H162 C16 H163 110.1 no
C15 C17 H173 110.1 no
C15 C17 H172 109.4 no
H173 C17 H172 109.7 no
C15 C17 H171 109.9 no
H173 C17 H171 108.3 no
H172 C17 H171 109.4 no
N5 C18 C19 109.6(2) yes
N5 C18 H181 123.4 no
C19 C18 H181 127.0 no
C18 C19 N20 108.9(2) yes
C18 C19 H191 127.8 no
N20 C19 H191 123.3 no
C19 N20 B3 110.0(2) yes
C19 N20 C21 119.1(2) yes
B3 N20 C21 130.2(2) yes
N20 C21 C22 119.4(2) yes
N20 C21 C26 118.7(2) yes
C22 C21 C26 121.9(2) yes
C21 C22 C23 117.8(3) yes
C21 C22 C30 120.6(2) yes
C23 C22 C30 121.7(3) yes
C22 C23 C24 121.0(3) yes
C22 C23 H231 120.3 no
C24 C23 H231 118.7 no
C23 C24 C25 120.4(3) yes
C23 C24 H241 120.4 no
C25 C24 H241 119.2 no
C24 C25 C26 121.1(3) yes
C24 C25 H251 119.7 no
C26 C25 H251 119.2 no
C21 C26 C25 117.9(3) yes
C21 C26 C27 122.1(2) yes
C25 C26 C27 120.0(3) yes
C26 C27 C28 112.9(3) yes
C26 C27 C29 110.2(3) yes
C28 C27 C29 110.2(3) yes
C26 C27 H271 108.0 no
C28 C27 H271 107.8 no
C29 C27 H271 107.5 no
C27 C28 H283 109.9 no
C27 C28 H282 110.2 no
H283 C28 H282 108.9 no
C27 C28 H281 109.0 no
H283 C28 H281 109.8 no
H282 C28 H281 108.9 no
C27 C29 H291 108.7 no
C27 C29 H292 109.3 no
H291 C29 H292 108.8 no
C27 C29 H293 111.4 no
H291 C29 H293 110.2 no
H292 C29 H293 108.5 no
C22 C30 C31 112.5(3) yes
C22 C30 C32 113.3(3) yes
C31 C30 C32 109.7(3) yes
C22 C30 H301 107.0 no
C31 C30 H301 106.8 no
C32 C30 H301 107.2 no
C30 C31 H311 110.4 no
C30 C31 H312 110.2 no
H311 C31 H312 108.4 no
C30 C31 H313 109.4 no
H311 C31 H313 109.2 no
H312 C31 H313 109.1 no
C30 C32 H321 109.1 no
C30 C32 H322 110.2 no
H321 C32 H322 109.2 no
C30 C32 H323 110.2 no
H321 C32 H323 108.9 no
H322 C32 H323 109.3 no
Sn1 B33 N36 132.68(19) yes
Sn1 B33 N52 122.67(19) yes
N36 B33 N52 102.6(2) yes
B33 N36 C37 128.0(2) yes
B33 N36 C50 109.4(2) yes
C37 N36 C50 121.3(2) yes
N36 C37 C38 119.2(2) yes
N36 C37 C42 119.5(2) yes
C38 C37 C42 121.3(2) yes
C37 C38 C39 118.3(3) yes
C37 C38 C46 122.2(2) yes
C39 C38 C46 119.5(3) yes
C38 C39 C40 121.3(3) yes
C38 C39 H391 119.7 no
C40 C39 H391 119.0 no
C39 C40 C41 119.7(3) yes
C39 C40 H401 120.2 no
C41 C40 H401 120.1 no
C40 C41 C42 121.6(3) yes
C40 C41 H411 119.4 no
C42 C41 H411 119.0 no
C37 C42 C41 117.8(2) yes
C37 C42 C43 120.6(2) yes
C41 C42 C43 121.5(2) yes
C42 C43 C44 113.3(3) yes
C42 C43 C45 110.4(2) yes
C44 C43 C45 109.7(3) yes
C42 C43 H431 106.2 no
C44 C43 H431 108.2 no
C45 C43 H431 108.8 no
C43 C44 H441 109.8 no
C43 C44 H442 110.5 no
H441 C44 H442 108.8 no
C43 C44 H443 110.1 no
H441 C44 H443 108.7 no
H442 C44 H443 108.9 no
C43 C45 H451 110.3 no
C43 C45 H452 110.4 no
H451 C45 H452 108.9 no
C43 C45 H453 109.9 no
H451 C45 H453 108.7 no
H452 C45 H453 108.6 no
C38 C46 C47 112.3(3) yes
C38 C46 C48 111.3(3) yes
C47 C46 C48 112.5(4) yes
C38 C46 H461 107.8 no
C47 C46 H461 105.9 no
C48 C46 H461 106.7 no
C46 C47 H471 109.8 no
C46 C47 H472 110.4 no
H471 C47 H472 109.7 no
C46 C47 H473 109.2 no
H471 C47 H473 109.6 no
H472 C47 H473 108.1 no
C46 C48 H481 110.0 no
C46 C48 H482 109.9 no
H481 C48 H482 109.2 no
C46 C48 H483 109.4 no
H481 C48 H483 108.8 no
H482 C48 H483 109.6 no
N36 C50 C51 109.2(2) yes
N36 C50 H501 124.3 no
C51 C50 H501 126.5 no
C50 C51 N52 109.1(2) yes
C50 C51 H511 127.0 no
N52 C51 H511 123.9 no
C51 N52 B33 109.7(2) yes
C51 N52 C53 121.1(2) yes
B33 N52 C53 129.2(2) yes
N52 C53 C54 119.5(3) yes
N52 C53 C61 118.6(3) yes
C54 C53 C61 121.9(3) yes
C53 C54 C55 122.2(3) yes
C53 C54 C58 117.3(3) yes
C55 C54 C58 120.4(3) yes
C54 C55 C56 113.9(3) yes
C54 C55 C57 109.3(3) yes
C56 C55 C57 110.1(4) yes
C54 C55 H551 106.8 no
C56 C55 H551 108.2 no
C57 C55 H551 108.4 no
C55 C56 H561 109.8 no
C55 C56 H562 110.4 no
H561 C56 H562 107.4 no
C55 C56 H563 110.8 no
H561 C56 H563 109.5 no
H562 C56 H563 108.9 no
C55 C57 H571 108.9 no
C55 C57 H572 110.3 no
H571 C57 H572 109.9 no
C55 C57 H573 109.3 no
H571 C57 H573 109.1 no
H572 C57 H573 109.3 no
C54 C58 C59 121.3(4) yes
C54 C58 H581 119.0 no
C59 C58 H581 119.7 no
C58 C59 C60 120.4(3) yes
C58 C59 H591 119.2 no
C60 C59 H591 120.5 no
C59 C60 C61 121.6(4) yes
C59 C60 H601 118.4 no
C61 C60 H601 120.0 no
C53 C61 C60 117.5(3) yes
C53 C61 C62 121.5(3) yes
C60 C61 C62 121.0(3) yes
C61 C62 C63 111.5(4) yes
C61 C62 C64 115.5(4) yes
C63 C62 C64 113.5(4) yes
C62 C63 H631 109.6 no
C62 C63 H632 109.7 no
H631 C63 H632 109.7 no
C62 C63 H633 109.1 no
H631 C63 H633 108.6 no
H632 C63 H633 110.0 no
C62 C64 H641 109.6 no
C62 C64 H642 107.7 no
H641 C64 H642 109.3 no
C62 C64 H643 110.2 no
H641 C64 H643 110.6 no
H642 C64 H643 109.3 no

loop_
_geom_bond_atom_site_label_1
_geom_bond_atom_site_label_2
_geom_bond_distance
_geom_bond_publ_flag
Sn1 N2 2.354(3) yes
Sn1 B3 2.311(3) yes
Sn1 B33 2.305(3) yes
N2 H21 0.884 no
N2 H22 0.889 no
N2 H23 0.896 no
B3 N5 1.450(3) yes
B3 N20 1.456(3) yes
N5 C6 1.440(3) yes
N5 C18 1.405(3) yes
C6 C7 1.397(4) yes
C6 C14 1.403(4) yes
C7 C8 1.516(4) yes
C7 C11 1.402(4) yes
C8 C9 1.536(6) yes
C8 C10 1.509(5) yes
C8 H81 0.975 no
C9 H91 0.957 no
C9 H92 0.967 no
C9 H93 0.970 no
C10 H101 0.959 no
C10 H102 0.958 no
C10 H103 0.956 no
C11 C12 1.375(5) yes
C11 H111 0.932 no
C12 C13 1.388(5) yes
C12 H121 0.934 no
C13 C14 1.394(4) yes
C13 H131 0.944 no
C14 C15 1.528(4) yes
C15 C16 1.536(5) yes
C15 C17 1.531(5) yes
C15 H151 0.986 no
C16 H161 0.962 no
C16 H162 0.953 no
C16 H163 0.963 no
C17 H173 0.960 no
C17 H172 0.960 no
C17 H171 0.963 no
C18 C19 1.334(4) yes
C18 H181 0.938 no
C19 N20 1.398(3) yes
C19 H191 0.929 no
N20 C21 1.428(3) yes
C21 C22 1.403(4) yes
C21 C26 1.407(4) yes
C22 C23 1.402(4) yes
C22 C30 1.518(4) yes
C23 C24 1.382(5) yes
C23 H231 0.930 no
C24 C25 1.378(5) yes
C24 H241 0.933 no
C25 C26 1.397(4) yes
C25 H251 0.932 no
C26 C27 1.525(4) yes
C27 C28 1.529(4) yes
C27 C29 1.530(4) yes
C27 H271 0.966 no
C28 H283 0.967 no
C28 H282 0.954 no
C28 H281 0.952 no
C29 H291 0.967 no
C29 H292 0.953 no
C29 H293 0.955 no
C30 C31 1.529(5) yes
C30 C32 1.531(4) yes
C30 H301 0.987 no
C31 H311 0.957 no
C31 H312 0.963 no
C31 H313 0.965 no
C32 H321 0.959 no
C32 H322 0.959 no
C32 H323 0.953 no
B33 N36 1.448(3) yes
B33 N52 1.449(3) yes
N36 C37 1.427(3) yes
N36 C50 1.406(3) yes
C37 C38 1.411(4) yes
C37 C42 1.412(4) yes
C38 C39 1.391(4) yes
C38 C46 1.523(4) yes
C39 C40 1.383(4) yes
C39 H391 0.939 no
C40 C41 1.388(4) yes
C40 H401 0.928 no
C41 C42 1.392(4) yes
C41 H411 0.934 no
C42 C43 1.526(4) yes
C43 C44 1.526(4) yes
C43 C45 1.534(5) yes
C43 H431 0.950 no
C44 H441 0.960 no
C44 H442 0.964 no
C44 H443 0.969 no
C45 H451 0.955 no
C45 H452 0.964 no
C45 H453 0.972 no
C46 C47 1.507(6) yes
C46 C48 1.510(6) yes
C46 H461 0.986 no
C47 H471 0.962 no
C47 H472 0.954 no
C47 H473 0.959 no
C48 H481 0.961 no
C48 H482 0.958 no
C48 H483 0.963 no
C50 C51 1.340(4) yes
C50 H501 0.920 no
C51 N52 1.401(3) yes
C51 H511 0.946 no
N52 C53 1.432(3) yes
C53 C54 1.407(4) yes
C53 C61 1.407(4) yes
C54 C55 1.512(5) yes
C54 C58 1.404(4) yes
C55 C56 1.530(5) yes
C55 C57 1.524(5) yes
C55 H551 0.985 no
C56 H561 0.960 no
C56 H562 0.956 no
C56 H563 0.967 no
C57 H571 0.959 no
C57 H572 0.961 no
C57 H573 0.960 no
C58 C59 1.379(6) yes
C58 H581 0.931 no
C59 C60 1.363(7) yes
C59 H591 0.943 no
C60 C61 1.405(5) yes
C60 H601 0.934 no
C61 C62 1.507(6) yes
C62 C63 1.481(7) yes
C62 C64 1.488(6) yes
C63 H631 0.965 no
C63 H632 0.971 no
C63 H633 0.975 no
C64 H641 0.969 no
C64 H642 0.960 no
C64 H643 0.964 no

loop_
_geom_hbond_atom_site_label_D
_geom_hbond_atom_site_label_H
_geom_hbond_atom_site_label_A
_geom_hbond_angle_DHA
_geom_hbond_distance_DH
_geom_hbond_distance_HA
_geom_hbond_distance_DA
_geom_hbond_publ_flag
C16 H163 C18 143.92 0.963 2.511 3.338(5) yes
C46 H461 C50 131.78 0.986 2.390 3.134(5) yes
N2 H21 C22 130.29 0.884 2.596 3.239(5) yes
